data_4038115
loop_
_publ_author_name
'W\"ossner, Jan S'
'Esser, Birgit'

_publ_section_title
;
 Spiroconjugated Donor-\s-Acceptor Charge-Transfer Dyes: Effect of the
 \p-Subsystems on the Optoelectronic Properties.
;
_journal_issue 7
_journal_name_full 'The Journal of organic chemistry'
_journal_page_first 5048
_journal_page_last 5057
_journal_paper_doi 10.1021/acs.joc.0c00567
_journal_volume 85
_journal_year 2020
_chemical_formula_moiety 'C15 H8 O2 S2'
_chemical_formula_sum 'C15 H8 O2 S2'
_chemical_formula_weight 284.33
_space_group_crystal_system orthorhombic
_space_group_IT_number 62
_space_group_name_Hall '-P 2ac 2n'
_space_group_name_H-M_alt 'P n m a'
_atom_sites_solution_hydrogens geom
_atom_sites_solution_primary dual
_audit_creation_date 2018-10-22
_audit_creation_method
;
Olex2 1.2
(compiled 2018.05.29 svn.r3508 for OlexSys, GUI svn.r5506)
;
_cell_angle_alpha 90
_cell_angle_beta 90
_cell_angle_gamma 90
_cell_formula_units_Z 4
_cell_length_a 15.3775(11)
_cell_length_b 7.2583(6)
_cell_length_c 11.0501(9)
_cell_measurement_reflns_used 1088
_cell_measurement_temperature 100
_cell_measurement_theta_max 99
_cell_measurement_theta_min 1
_cell_volume 1233.35(17)
_computing_data_collection 'Bruker APEX2 software'
_computing_molecular_graphics 'Olex2 (Dolomanov et al., 2009)'
_computing_publication_material 'Olex2 (Dolomanov et al., 2009)'
_computing_structure_refinement 'ShelXL (Sheldrick, 2015)'
_computing_structure_solution 'ShelXT (Sheldrick, 2015)'
_diffrn_ambient_temperature 100
_diffrn_detector 'Image Plate'
_diffrn_detector_area_resol_mean 7.9
_diffrn_detector_type 'Rigaku IP'
_diffrn_measured_fraction_theta_full 0.998
_diffrn_measured_fraction_theta_max 0.999
_diffrn_measurement_device 'four-circle diffractometer'
_diffrn_measurement_device_type 'Rigaku Spider'
_diffrn_measurement_method '\w and \f scans'
_diffrn_radiation_monochromator graphite
_diffrn_radiation_probe x-ray
_diffrn_radiation_type MoK\a
_diffrn_radiation_wavelength 0.71073
_diffrn_reflns_av_R_equivalents 0.0610
_diffrn_reflns_av_unetI/netI 0.0343
_diffrn_reflns_Laue_measured_fraction_full 0.998
_diffrn_reflns_Laue_measured_fraction_max 0.999
_diffrn_reflns_limit_h_max 19
_diffrn_reflns_limit_h_min -19
_diffrn_reflns_limit_k_max 9
_diffrn_reflns_limit_k_min -9
_diffrn_reflns_limit_l_max 14
_diffrn_reflns_limit_l_min -14
_diffrn_reflns_number 15119
_diffrn_reflns_point_group_measured_fraction_full 0.998
_diffrn_reflns_point_group_measured_fraction_max 0.999
_diffrn_reflns_theta_full 25.242
_diffrn_reflns_theta_max 27.474
_diffrn_reflns_theta_min 3.228
_diffrn_source 'sealed X-ray tube'
_diffrn_source_current 50
_diffrn_source_target Mo
_diffrn_source_type 'Incoatec Mo I\ms'
_diffrn_source_voltage 0.6
_diffrn_standards_number 0
_exptl_absorpt_coefficient_mu 0.424
_exptl_absorpt_correction_T_max 1.0000
_exptl_absorpt_correction_T_min 0.6680
_exptl_absorpt_correction_type empirical
_exptl_absorpt_process_details 'Empirical Absorption Correction   March    2001 T Higashi'
_exptl_crystal_colour brown
_exptl_crystal_colour_primary brown
_exptl_crystal_density_diffrn 1.531
_exptl_crystal_description block
_exptl_crystal_F_000 584
_exptl_crystal_recrystallization_method
'The material was recrystallised from a mixture of DCM and cyclohexane  by solvent layering'
_exptl_crystal_size_max 0.31
_exptl_crystal_size_mid 0.23
_exptl_crystal_size_min 0.2
_refine_diff_density_max 0.489
_refine_diff_density_min -0.393
_refine_diff_density_rms 0.070
_refine_ls_extinction_method none
_refine_ls_goodness_of_fit_ref 1.131
_refine_ls_hydrogen_treatment constr
_refine_ls_matrix_type full
_refine_ls_number_parameters 103
_refine_ls_number_reflns 1525
_refine_ls_number_restraints 0
_refine_ls_restrained_S_all 1.131
_refine_ls_R_factor_all 0.0560
_refine_ls_R_factor_gt 0.0475
_refine_ls_shift/su_max 0.000
_refine_ls_shift/su_mean 0.000
_refine_ls_structure_factor_coef Fsqd
_refine_ls_weighting_details 'w=1/[\s^2^(Fo^2^)+(0.0638P)^2^+0.9273P] where P=(Fo^2^+2Fc^2^)/3'
_refine_ls_weighting_scheme calc
_refine_ls_wR_factor_gt 0.1193
_refine_ls_wR_factor_ref 0.1243
_reflns_Friedel_coverage 0.000
_reflns_number_gt 1375
_reflns_number_total 1525
_reflns_threshold_expression 'I > 2\s(I)'
_cod_data_source_file jo0c00567_si_002.cif
_cod_data_source_block esser-jw273_a
_cod_depositor_comments 'Adding full bibliography for 4038114--4038124.cif.'
_cod_database_code 4038115
_shelx_shelxl_version_number 2018/3
_shelx_space_group_comment
;
The symmetry employed for this shelxl refinement is uniquely defined
by the following loop, which should always be used as a source of
symmetry information in preference to the above space-group names.
They are only intended as comments.
;
_olex2_refinement_description
;
1. Fixed Uiso
 At 1.2 times of:
  All C(H) groups
2.a Aromatic/amide H refined with riding coordinates:
 C2(H2), C3(H3), C8(H8), C9(H9), C10(H10), C11(H11)
;
_olex2_diffrn_ambient_temperature_device 'Oxford Cryosystems 800'
_olex2_exptl_crystal_mounting_method 'The crystal was mounted on a MITIGEN holder in perfluoroether oil'
_olex2_submission_special_instructions 'No special instructions were received'

loop_
_space_group_symop_operation_xyz
'x, y, z'
'-x+1/2, -y, z+1/2'
'-x, y+1/2, -z'
'x+1/2, -y+1/2, -z+1/2'
'-x, -y, -z'
'x-1/2, y, -z-1/2'
'x, -y-1/2, z'
'-x-1/2, y-1/2, z-1/2'

loop_
_atom_site_label
_atom_site_type_symbol
_atom_site_fract_x
_atom_site_fract_y
_atom_site_fract_z
_atom_site_U_iso_or_equiv
_atom_site_adp_type
_atom_site_occupancy
_atom_site_site_symmetry_order
_atom_site_calc_flag
_atom_site_refinement_flags_posn
_atom_site_refinement_flags_adp
_atom_site_refinement_flags_occupancy
_atom_site_disorder_assembly
_atom_site_disorder_group
S1 S 0.57113(4) 0.45351(7) 0.33536(5) 0.0239(2) Uani 1 1 d . . . . .
O1 O 0.73857(14) 0.250000 0.2131(2) 0.0267(5) Uani 1 2 d S T P . .
C1 C 0.61829(13) 0.3464(3) 0.46334(19) 0.0214(5) Uani 1 1 d . . . . .
C2 C 0.65041(15) 0.4429(3) 0.5620(2) 0.0242(5) Uani 1 1 d . . . . .
H2 H 0.651871 0.570995 0.561206 0.029 Uiso 1 1 calc R . . . .
O2 O 0.70191(15) 0.250000 -0.0457(2) 0.0303(5) Uani 1 2 d S T P . .
C3 C 0.68041(15) 0.3460(3) 0.66227(19) 0.0250(5) Uani 1 1 d . . . . .
H3 H 0.700584 0.409707 0.729683 0.030 Uiso 1 1 calc R . . . .
C4 C 0.57975(19) 0.250000 0.2389(3) 0.0212(6) Uani 1 2 d S T P . .
C5 C 0.6665(2) 0.250000 0.1697(3) 0.0209(6) Uani 1 2 d S T P . .
C8 C 0.4999(2) 0.250000 -0.0822(3) 0.0252(7) Uani 1 2 d S T P . .
H8 H 0.525389 0.250000 -0.158534 0.030 Uiso 1 2 calc RS T P . .
C7 C 0.5512(2) 0.250000 0.0231(3) 0.0226(6) Uani 1 2 d S T P . .
C6 C 0.6459(2) 0.250000 0.0326(3) 0.0231(6) Uani 1 2 d S T P . .
C9 C 0.4105(2) 0.250000 -0.0691(3) 0.0264(7) Uani 1 2 d S T P . .
H9 H 0.375257 0.250000 -0.137434 0.032 Uiso 1 2 calc RS T P . .
C10 C 0.3723(2) 0.250000 0.0465(3) 0.0259(7) Uani 1 2 d S T P . .
H10 H 0.312063 0.250000 0.053364 0.031 Uiso 1 2 calc RS T P . .
C11 C 0.4230(2) 0.250000 0.1508(3) 0.0248(7) Uani 1 2 d S T P . .
H11 H 0.397485 0.250000 0.227103 0.030 Uiso 1 2 calc RS T P . .
C12 C 0.5126(2) 0.250000 0.1378(3) 0.0213(6) Uani 1 2 d S T P . .

loop_
_atom_site_aniso_label
_atom_site_aniso_U_11
_atom_site_aniso_U_22
_atom_site_aniso_U_33
_atom_site_aniso_U_23
_atom_site_aniso_U_13
_atom_site_aniso_U_12
S1 0.0301(3) 0.0182(3) 0.0236(3) -0.0010(2) -0.0023(2) 0.0041(2)
O1 0.0244(12) 0.0283(12) 0.0272(12) 0.000 0.0001(9) 0.000
C1 0.0219(11) 0.0195(11) 0.0228(10) 0.0014(8) 0.0010(8) 0.0018(8)
C2 0.0267(11) 0.0196(10) 0.0265(11) -0.0025(8) 0.0026(9) 0.0012(9)
O2 0.0271(12) 0.0383(14) 0.0254(12) 0.000 0.0025(9) 0.000
C3 0.0274(11) 0.0238(12) 0.0237(11) -0.0034(9) -0.0001(8) 0.0004(9)
C4 0.0238(16) 0.0200(14) 0.0197(14) 0.000 0.0003(12) 0.000
C5 0.0213(16) 0.0156(13) 0.0259(15) 0.000 0.0029(11) 0.000
C8 0.0288(17) 0.0219(15) 0.0249(16) 0.000 0.0013(13) 0.000
C7 0.0243(16) 0.0175(14) 0.0259(16) 0.000 -0.0010(12) 0.000
C6 0.0271(16) 0.0188(14) 0.0233(15) 0.000 0.0001(12) 0.000
C9 0.0276(17) 0.0236(16) 0.0281(17) 0.000 -0.0035(13) 0.000
C10 0.0229(16) 0.0247(16) 0.0300(17) 0.000 -0.0043(12) 0.000
C11 0.0261(17) 0.0242(16) 0.0242(16) 0.000 0.0008(12) 0.000
C12 0.0239(15) 0.0172(13) 0.0228(15) 0.000 -0.0029(12) 0.000

loop_
_atom_type_symbol
_atom_type_description
_atom_type_scat_dispersion_real
_atom_type_scat_dispersion_imag
_atom_type_scat_source
C C 0.0033 0.0016 'International Tables Vol C Tables 4.2.6.8 and 6.1.1.4'
H H 0.0000 0.0000 'International Tables Vol C Tables 4.2.6.8 and 6.1.1.4'
O O 0.0106 0.0060 'International Tables Vol C Tables 4.2.6.8 and 6.1.1.4'
S S 0.1246 0.1234 'International Tables Vol C Tables 4.2.6.8 and 6.1.1.4'

loop_
_geom_angle_atom_site_label_1
_geom_angle_atom_site_label_2
_geom_angle_atom_site_label_3
_geom_angle
_geom_angle_site_symmetry_1
_geom_angle_site_symmetry_3
_geom_angle_publ_flag
C1 S1 C4 94.67(11) . . ?
C1 C1 S1 116.07(7) 7_565 . ?
C2 C1 S1 123.54(17) . . ?
C2 C1 C1 120.33(13) . 7_565 ?
C1 C2 H2 120.4 . . ?
C1 C2 C3 119.3(2) . . ?
C3 C2 H2 120.4 . . ?
C2 C3 C3 120.38(13) . 7_565 ?
C2 C3 H3 119.8 . . ?
C3 C3 H3 119.8 7_565 . ?
S1 C4 S1 107.96(16) 7_565 . ?
C5 C4 S1 110.67(13) . . ?
C5 C4 S1 110.67(13) . 7_565 ?
C12 C4 S1 112.30(13) . 7_565 ?
C12 C4 S1 112.30(13) . . ?
C12 C4 C5 102.9(2) . . ?
O1 C5 C4 126.8(3) . . ?
O1 C5 C6 125.2(3) . . ?
C4 C5 C6 108.0(2) . . ?
C7 C8 H8 121.0 . . ?
C9 C8 H8 121.0 . . ?
C9 C8 C7 118.1(3) . . ?
C8 C7 C6 128.2(3) . . ?
C12 C7 C8 120.8(3) . . ?
C12 C7 C6 110.9(3) . . ?
O2 C6 C5 123.3(3) . . ?
O2 C6 C7 130.8(3) . . ?
C7 C6 C5 105.9(3) . . ?
C8 C9 H9 119.6 . . ?
C8 C9 C10 120.7(3) . . ?
C10 C9 H9 119.6 . . ?
C9 C10 H10 119.4 . . ?
C11 C10 C9 121.2(3) . . ?
C11 C10 H10 119.4 . . ?
C10 C11 H11 120.9 . . ?
C12 C11 C10 118.1(3) . . ?
C12 C11 H11 120.9 . . ?
C7 C12 C4 112.2(3) . . ?
C11 C12 C4 126.8(3) . . ?
C11 C12 C7 121.0(3) . . ?

loop_
_geom_bond_atom_site_label_1
_geom_bond_atom_site_label_2
_geom_bond_distance
_geom_bond_site_symmetry_2
_geom_bond_publ_flag
S1 C1 1.769(2) . ?
S1 C4 1.8263(18) . ?
O1 C5 1.207(4) . ?
C1 C1 1.399(4) 7_565 ?
C1 C2 1.387(3) . ?
C2 H2 0.9300 . ?
C2 C3 1.391(3) . ?
O2 C6 1.220(4) . ?
C3 C3 1.394(5) 7_565 ?
C3 H3 0.9300 . ?
C4 C5 1.538(4) . ?
C4 C12 1.521(4) . ?
C5 C6 1.549(4) . ?
C8 H8 0.9300 . ?
C8 C7 1.405(4) . ?
C8 C9 1.382(5) . ?
C7 C6 1.461(4) . ?
C7 C12 1.400(4) . ?
C9 H9 0.9300 . ?
C9 C10 1.405(5) . ?
C10 H10 0.9300 . ?
C10 C11 1.392(4) . ?
C11 H11 0.9300 . ?
C11 C12 1.385(4) . ?

loop_
_geom_torsion_atom_site_label_1
_geom_torsion_atom_site_label_2
_geom_torsion_atom_site_label_3
_geom_torsion_atom_site_label_4
_geom_torsion
_geom_torsion_site_symmetry_1
_geom_torsion_site_symmetry_2
_geom_torsion_site_symmetry_3
_geom_torsion_site_symmetry_4
_geom_torsion_publ_flag
S1 C1 C2 C3 175.27(16) . . . . ?
S1 C4 C5 O1 59.82(13) . . . . ?
S1 C4 C5 O1 -59.82(13) 7_565 . . . ?
S1 C4 C5 C6 120.18(13) 7_565 . . . ?
S1 C4 C5 C6 -120.18(13) . . . . ?
S1 C4 C12 C7 -119.05(14) 7_565 . . . ?
S1 C4 C12 C7 119.05(14) . . . . ?
S1 C4 C12 C11 60.95(14) 7_565 . . . ?
S1 C4 C12 C11 -60.95(14) . . . . ?
O1 C5 C6 O2 0.000(0) . . . . ?
O1 C5 C6 C7 180.000(0) . . . . ?
C1 S1 C4 S1 30.46(15) . . . 7_565 ?
C1 S1 C4 C5 -90.79(18) . . . . ?
C1 S1 C4 C12 154.79(19) . . . . ?
C1 C1 C2 C3 -1.7(3) 7_565 . . . ?
C1 C2 C3 C3 1.7(3) . . . 7_565 ?
C4 S1 C1 C1 -19.39(10) . . . 7_565 ?
C4 S1 C1 C2 163.5(2) . . . . ?
C4 C5 C6 O2 180.000(0) . . . . ?
C4 C5 C6 C7 0.0 . . . . ?
C5 C4 C12 C7 0.000(0) . . . . ?
C5 C4 C12 C11 180.000(0) . . . . ?
C8 C7 C6 O2 0.000(0) . . . . ?
C8 C7 C6 C5 180.000(0) . . . . ?
C8 C7 C12 C4 180.000(0) . . . . ?
C8 C7 C12 C11 0.000(0) . . . . ?
C8 C9 C10 C11 0.000(0) . . . . ?
C7 C8 C9 C10 0.0 . . . . ?
C6 C7 C12 C4 0.0 . . . . ?
C6 C7 C12 C11 180.0 . . . . ?
C9 C8 C7 C6 180.0 . . . . ?
C9 C8 C7 C12 0.000(0) . . . . ?
C9 C10 C11 C12 0.000(0) . . . . ?
C10 C11 C12 C4 180.000(0) . . . . ?
C10 C11 C12 C7 0.000(0) . . . . ?
C12 C4 C5 O1 180.000(0) . . . . ?
C12 C4 C5 C6 0.000(0) . . . . ?
C12 C7 C6 O2 180.000(0) . . . . ?
C12 C7 C6 C5 0.000(0) . . . . ?
